data_4517362
loop_
_publ_author_name
'Chowdhury, Srayoshi Roy'
'Nandi, Sujay Kumar'
'Podder, Debasish'
'Haldar, Debasish'

_publ_section_title
;
 Conformational Heterogeneity and Self-Assembly of \a,\b,\g-Hybrid
 Peptides Containing Fenamic Acid: Multistimuli-Responsive Phase-Selective
 Gelation
;
_journal_name_full 'ACS Omega'
_journal_paper_doi 10.1021/acsomega.9b03532
_journal_year 2020
_chemical_absolute_configuration s
_chemical_formula_moiety 'C27 H29 N3 O5'
_chemical_formula_sum 'C27 H29 N3 O5'
_chemical_formula_weight 475.53
_space_group_crystal_system monoclinic
_space_group_IT_number 4
_space_group_name_Hall 'P 2yb'
_space_group_name_H-M_alt 'P 1 21 1'
_atom_sites_solution_hydrogens mixed
_atom_sites_solution_primary dual
_audit_creation_date 2018-07-17
_audit_creation_method
;
Olex2 1.2
(compiled 2018.05.29 svn.r3508 for OlexSys, GUI svn.r5506)
;
_cell_angle_alpha 90
_cell_angle_beta 106.637(9)
_cell_angle_gamma 90
_cell_formula_units_Z 2
_cell_length_a 6.9049(6)
_cell_length_b 17.9673(13)
_cell_length_c 10.1305(7)
_cell_measurement_reflns_used 1923
_cell_measurement_temperature 100.01(10)
_cell_measurement_theta_max 24.9720
_cell_measurement_theta_min 2.2420
_cell_volume 1204.20(17)
_computing_cell_refinement
;
CrysAlisPro, Agilent Technologies,
Version 1.171.37.34 (release 22-05-2014 CrysAlis171 .NET)
(compiled May 22 2014,16:03:01)
;
_computing_data_collection
;
CrysAlisPro, Agilent Technologies,
Version 1.171.37.34 (release 22-05-2014 CrysAlis171 .NET)
(compiled May 22 2014,16:03:01)
;
_computing_data_reduction
;
CrysAlisPro, Agilent Technologies,
Version 1.171.37.34 (release 22-05-2014 CrysAlis171 .NET)
(compiled May 22 2014,16:03:01)
;
_computing_molecular_graphics 'Olex2 (Dolomanov et al., 2009)'
_computing_publication_material 'Olex2 (Dolomanov et al., 2009)'
_computing_structure_refinement 'ShelXL (Sheldrick, 2015)'
_computing_structure_solution 'ShelXT (Sheldrick, 2015)'
_diffrn_ambient_environment N~2~
_diffrn_ambient_temperature 100.01(10)
_diffrn_detector 'CCD plate'
_diffrn_detector_area_resol_mean 7.9580
_diffrn_detector_type Eos
_diffrn_measured_fraction_theta_full 0.988
_diffrn_measured_fraction_theta_max 0.987
_diffrn_measurement_details
;
#__ type_ start__ end____ width___ exp.time_
  1 omega   -5.00   26.00   1.0000  130.0000
omega____ theta____ kappa____ phi______ frames
    -      -25.7617  -99.0000  -30.0000 31

#__ type_ start__ end____ width___ exp.time_
  2 omega   50.00  110.00   1.0000  130.0000
omega____ theta____ kappa____ phi______ frames
    -       27.1679  178.0000  -60.0000 60

#__ type_ start__ end____ width___ exp.time_
  3 omega  -41.00   88.00   1.0000  130.0000
omega____ theta____ kappa____ phi______ frames
    -       27.1679   19.0000   60.0000 129
;
_diffrn_measurement_device 'four-circle diffractometer'
_diffrn_measurement_device_type 'SuperNova, Dual, Cu at zero, Eos'
_diffrn_measurement_method '\w scans'
_diffrn_orient_matrix_UB_11 0.0272512000
_diffrn_orient_matrix_UB_12 0.0215006000
_diffrn_orient_matrix_UB_13 -0.0506814000
_diffrn_orient_matrix_UB_21 0.0534935000
_diffrn_orient_matrix_UB_22 -0.0308578000
_diffrn_orient_matrix_UB_23 -0.0156774000
_diffrn_orient_matrix_UB_31 -0.0888027000
_diffrn_orient_matrix_UB_32 -0.0120372000
_diffrn_orient_matrix_UB_33 -0.0502498000
_diffrn_radiation_monochromator mirror
_diffrn_radiation_probe x-ray
_diffrn_radiation_type MoK\a
_diffrn_radiation_wavelength 0.71073
_diffrn_reflns_av_R_equivalents 0.0337
_diffrn_reflns_av_unetI/netI 0.0502
_diffrn_reflns_Laue_measured_fraction_full 0.988
_diffrn_reflns_Laue_measured_fraction_max 0.987
_diffrn_reflns_limit_h_max 7
_diffrn_reflns_limit_h_min -8
_diffrn_reflns_limit_k_max 10
_diffrn_reflns_limit_k_min -21
_diffrn_reflns_limit_l_max 12
_diffrn_reflns_limit_l_min -4
_diffrn_reflns_number 3435
_diffrn_reflns_point_group_measured_fraction_full 0.644
_diffrn_reflns_point_group_measured_fraction_max 0.644
_diffrn_reflns_theta_full 25.020
_diffrn_reflns_theta_max 25.020
_diffrn_reflns_theta_min 2.098
_diffrn_source 'SuperNova (Mo) X-ray Source'
_exptl_absorpt_coefficient_mu 0.091
_exptl_absorpt_correction_T_max 1.00000
_exptl_absorpt_correction_T_min 0.91961
_exptl_absorpt_correction_type multi-scan
_exptl_absorpt_process_details
;
CrysAlisPro, Agilent Technologies,
Version 1.171.37.34 (release 22-05-2014 CrysAlis171 .NET)
(compiled May 22 2014,16:03:01)
Empirical absorption correction using spherical harmonics,
 implemented in SCALE3 ABSPACK scaling algorithm.
;
_exptl_crystal_density_diffrn 1.311
_exptl_crystal_description plate
_exptl_crystal_F_000 506
_exptl_crystal_size_max 0.248
_exptl_crystal_size_mid 0.187
_exptl_crystal_size_min 0.107
_refine_diff_density_max 0.494
_refine_diff_density_min -0.374
_refine_diff_density_rms 0.059
_refine_ls_abs_structure_details
;
 Flack x determined using 507 quotients [(I+)-(I-)]/[(I+)+(I-)]
 (Parsons, Flack and Wagner, Acta Cryst. B69 (2013) 249-259).
;
_refine_ls_abs_structure_Flack -1.0(10)
_refine_ls_extinction_method none
_refine_ls_goodness_of_fit_ref 0.971
_refine_ls_hydrogen_treatment constr
_refine_ls_matrix_type full
_refine_ls_number_parameters 320
_refine_ls_number_reflns 2739
_refine_ls_number_restraints 1
_refine_ls_restrained_S_all 0.971
_refine_ls_R_factor_all 0.0455
_refine_ls_R_factor_gt 0.0423
_refine_ls_shift/su_max 0.000
_refine_ls_shift/su_mean 0.000
_refine_ls_structure_factor_coef Fsqd
_refine_ls_weighting_details 'w=1/[\s^2^(Fo^2^)+(0.1000P)^2^] where P=(Fo^2^+2Fc^2^)/3'
_refine_ls_weighting_scheme calc
_refine_ls_wR_factor_gt 0.1229
_refine_ls_wR_factor_ref 0.1275
_reflns_Friedel_coverage 0.259
_reflns_Friedel_fraction_full 0.275
_reflns_Friedel_fraction_max 0.275
_reflns_number_gt 2588
_reflns_number_total 2739
_reflns_threshold_expression 'I > 2\s(I)'
_cod_data_source_file ao9b03532_si_004.cif
_cod_data_source_block npat
_cod_database_code 4517362
_shelx_shelxl_version_number 2014/7
_chemical_oxdiff_formula 'C H N O'
_shelx_space_group_comment
;
The symmetry employed for this shelxl refinement is uniquely defined
by the following loop, which should always be used as a source of
symmetry information in preference to the above space-group names.
They are only intended as comments.
;
_reflns_odcompleteness_completeness 91.57
_reflns_odcompleteness_iscentric 1
_reflns_odcompleteness_theta 25.63
_olex2_refinement_description
;
1. Fixed Uiso
 At 1.2 times of:
  All C(H) groups, All C(H,H) groups, All N(H) groups
 At 1.5 times of:
  All C(H,H,H) groups, All O(H) groups
2.a Riding coordinates:
 N007(H007)
2.b Ternary CH refined with riding coordinates:
 C00E(H00E)
2.c Secondary CH2 refined with riding coordinates:
 C00U(H00A,H00B)
2.d Aromatic/amide H refined with riding coordinates:
 N006(H006), N008(H008), C00G(H00G), C00H(H00H), C00J(H00J), C00K(H00K),
 C00M(H00M), C00N(H00N), C00O(H00O), C00Q(H00Q), C00R(H00R), C00S(H00S),
 C00T(H00T), C00W(H00W), C00Y(H00Y)
2.e Idealised Me refined as rotating group:
 C00V(H00C,H00D,H00F), C00X(H00I,H00L,H00P), C00Z(H00U,H00V,H00X)
2.f Idealised tetrahedral OH refined as rotating group:
 O004(H004)
;
_olex2_date_sample_data_collection 2018-07-16
_olex2_submission_special_instructions 'No special instructions were received'

loop_
_space_group_symop_operation_xyz
'x, y, z'
'-x, y+1/2, -z'

loop_
_atom_site_label
_atom_site_type_symbol
_atom_site_fract_x
_atom_site_fract_y
_atom_site_fract_z
_atom_site_U_iso_or_equiv
_atom_site_adp_type
_atom_site_occupancy
_atom_site_site_symmetry_order
_atom_site_calc_flag
_atom_site_refinement_flags_posn
O001 O 0.4958(3) 0.41948(17) 0.3830(3) 0.0221(6) Uani 1 1 d .
O002 O 0.5947(3) 0.59844(16) 0.2637(2) 0.0219(6) Uani 1 1 d .
O003 O 0.8149(4) 0.48477(17) 0.6747(3) 0.0296(7) Uani 1 1 d .
O004 O 0.4076(4) 0.67784(17) 1.0347(3) 0.0263(6) Uani 1 1 d .
H004 H 0.4691 0.6537 1.1025 0.039 Uiso 1 1 calc GR
O5 O 1.0990(4) 0.54751(17) 0.6791(3) 0.0297(7) Uani 1 1 d .
N006 N 0.2435(4) 0.49721(18) 0.3912(3) 0.0166(7) Uani 1 1 d .
H006 H 0.1521 0.5066 0.4314 0.020 Uiso 1 1 calc R
N007 N -0.0890(4) 0.3950(2) 0.3811(3) 0.0224(7) Uani 1 1 d .
H007 H -0.1047 0.4410 0.3989 0.027 Uiso 1 1 d R
N008 N 0.5873(4) 0.57901(19) 0.4817(3) 0.0184(7) Uani 1 1 d .
H008 H 0.5133 0.5680 0.5342 0.022 Uiso 1 1 calc R
C009 C 0.8983(6) 0.5360(2) 0.6379(4) 0.0218(8) Uani 1 1 d .
C00A C 0.3448(5) 0.4318(2) 0.4192(3) 0.0178(8) Uani 1 1 d .
C00B C -0.0981(5) 0.3864(2) 0.2400(4) 0.0203(8) Uani 1 1 d .
C00C C 0.5042(5) 0.5772(2) 0.3448(3) 0.0182(8) Uani 1 1 d .
C00D C 0.7100(5) 0.6740(2) 0.7336(4) 0.0194(8) Uani 1 1 d .
C00E C 0.7960(5) 0.5987(2) 0.5441(4) 0.0195(8) Uani 1 1 d .
H00E H 0.8619 0.6040 0.4708 0.023 Uiso 1 1 calc R
C00F C 0.5111(5) 0.6761(2) 0.9387(4) 0.0196(8) Uani 1 1 d .
C00G C 0.7914(6) 0.6381(2) 0.8592(4) 0.0238(8) Uani 1 1 d .
H00G H 0.9148 0.6136 0.8755 0.029 Uiso 1 1 calc R
C00H C 0.1604(6) 0.2869(2) 0.6945(4) 0.0239(9) Uani 1 1 d .
H00H H 0.1226 0.2572 0.7581 0.029 Uiso 1 1 calc R
C00I C 0.0655(5) 0.3630(2) 0.4893(3) 0.0183(8) Uani 1 1 d .
C00J C 0.5277(5) 0.7121(2) 0.7142(4) 0.0222(8) Uani 1 1 d .
H00J H 0.4710 0.7368 0.6315 0.027 Uiso 1 1 calc R
C00K C 0.4305(5) 0.7137(2) 0.8155(4) 0.0227(8) Uani 1 1 d .
H00K H 0.3103 0.7401 0.8012 0.027 Uiso 1 1 calc R
C00L C 0.2819(5) 0.5527(2) 0.2961(3) 0.0191(8) Uani 1 1 d .
C00M C 0.0133(6) 0.3172(2) 0.5849(4) 0.0219(8) Uani 1 1 d .
H00M H -0.1221 0.3068 0.5749 0.026 Uiso 1 1 calc R
C00N C -0.2633(6) 0.4163(3) 0.0025(4) 0.0322(10) Uani 1 1 d .
H00N H -0.3658 0.4408 -0.0629 0.039 Uiso 1 1 calc R
C00O C 0.0230(5) 0.3357(2) 0.0572(4) 0.0241(8) Uani 1 1 d .
H00O H 0.1155 0.3067 0.0291 0.029 Uiso 1 1 calc R
C00P C 0.2697(5) 0.3784(2) 0.5067(3) 0.0177(8) Uani 1 1 d .
C00Q C 0.0369(5) 0.3413(2) 0.1970(4) 0.0201(8) Uani 1 1 d .
H00Q H 0.1361 0.3149 0.2615 0.024 Uiso 1 1 calc R
C00R C -0.1267(6) 0.3730(3) -0.0392(4) 0.0302(10) Uani 1 1 d .
H00R H -0.1358 0.3690 -0.1323 0.036 Uiso 1 1 calc R
C00S C 0.3633(6) 0.3004(2) 0.7107(4) 0.0254(9) Uani 1 1 d .
H00S H 0.4621 0.2794 0.7837 0.030 Uiso 1 1 calc R
C00T C 0.4164(5) 0.3457(2) 0.6158(3) 0.0202(8) Uani 1 1 d .
H00T H 0.5523 0.3545 0.6250 0.024 Uiso 1 1 calc R
C00U C 0.8165(5) 0.6731(2) 0.6227(4) 0.0209(8) Uani 1 1 d .
H00A H 0.9588 0.6834 0.6643 0.025 Uiso 1 1 calc R
H00B H 0.7619 0.7126 0.5574 0.025 Uiso 1 1 calc R
C00V C 0.1553(5) 0.6214(2) 0.3026(4) 0.0228(8) Uani 1 1 d .
H00C H 0.0146 0.6084 0.2747 0.034 Uiso 1 1 calc GR
H00D H 0.1800 0.6590 0.2421 0.034 Uiso 1 1 calc GR
H00F H 0.1917 0.6401 0.3952 0.034 Uiso 1 1 calc GR
C00W C 0.6924(5) 0.6382(2) 0.9598(4) 0.0244(9) Uani 1 1 d .
H00W H 0.7474 0.6128 1.0419 0.029 Uiso 1 1 calc R
C00X C 0.2301(5) 0.5223(2) 0.1492(4) 0.0234(9) Uani 1 1 d .
H00I H 0.3167 0.4809 0.1462 0.035 Uiso 1 1 calc GR
H00L H 0.2492 0.5606 0.0882 0.035 Uiso 1 1 calc GR
H00P H 0.0917 0.5062 0.1210 0.035 Uiso 1 1 calc GR
C00Y C -0.2494(5) 0.4238(3) 0.1411(4) 0.0272(9) Uani 1 1 d .
H00Y H -0.3409 0.4538 0.1682 0.033 Uiso 1 1 calc R
C00Z C 1.2174(7) 0.4976(3) 0.7815(4) 0.0398(12) Uani 1 1 d .
H00U H 1.2106 0.4484 0.7436 0.060 Uiso 1 1 calc GR
H00V H 1.1652 0.4970 0.8597 0.060 Uiso 1 1 calc GR
H00X H 1.3554 0.5141 0.8096 0.060 Uiso 1 1 calc GR

loop_
_atom_site_aniso_label
_atom_site_aniso_U_11
_atom_site_aniso_U_22
_atom_site_aniso_U_33
_atom_site_aniso_U_23
_atom_site_aniso_U_13
_atom_site_aniso_U_12
O001 0.0135(11) 0.0266(16) 0.0275(12) -0.0004(13) 0.0077(10) 0.0020(11)
O002 0.0196(12) 0.0292(17) 0.0182(12) 0.0006(12) 0.0073(10) -0.0029(12)
O003 0.0376(16) 0.0222(17) 0.0260(14) 0.0033(13) 0.0041(12) -0.0010(13)
O004 0.0306(14) 0.0267(17) 0.0244(13) 0.0036(13) 0.0123(11) 0.0021(12)
O5 0.0238(14) 0.0304(18) 0.0307(14) -0.0009(14) 0.0011(11) 0.0060(13)
N006 0.0163(14) 0.0134(16) 0.0221(15) 0.0005(14) 0.0086(12) -0.0005(13)
N007 0.0209(14) 0.0205(17) 0.0263(16) 0.0002(14) 0.0077(13) 0.0036(14)
N008 0.0174(14) 0.0240(18) 0.0149(13) -0.0002(14) 0.0061(11) -0.0018(13)
C009 0.0250(19) 0.022(2) 0.0170(17) -0.0076(16) 0.0040(15) 0.0000(17)
C00A 0.0173(16) 0.016(2) 0.0203(16) -0.0023(15) 0.0053(14) -0.0017(15)
C00B 0.0145(16) 0.024(2) 0.0210(17) -0.0038(16) 0.0024(14) -0.0069(16)
C00C 0.0189(17) 0.0160(19) 0.0200(16) -0.0024(16) 0.0063(14) 0.0002(15)
C00D 0.0219(17) 0.0131(19) 0.0221(17) -0.0018(16) 0.0045(14) -0.0019(15)
C00E 0.0160(16) 0.026(2) 0.0182(16) -0.0009(16) 0.0072(13) -0.0025(16)
C00F 0.0229(17) 0.0140(19) 0.0225(17) -0.0041(16) 0.0075(14) -0.0054(15)
C00G 0.0246(18) 0.023(2) 0.0230(18) -0.0007(17) 0.0051(15) 0.0066(17)
C00H 0.039(2) 0.0117(19) 0.0242(19) 0.0005(16) 0.0137(17) -0.0013(17)
C00I 0.0210(17) 0.0161(19) 0.0178(17) -0.0009(16) 0.0054(14) 0.0013(15)
C00J 0.0252(18) 0.018(2) 0.0208(17) 0.0052(16) 0.0024(15) 0.0001(16)
C00K 0.0177(16) 0.022(2) 0.0281(19) 0.0000(18) 0.0053(16) 0.0042(16)
C00L 0.0184(18) 0.020(2) 0.0195(16) 0.0029(16) 0.0059(14) -0.0005(15)
C00M 0.0242(18) 0.018(2) 0.0266(18) -0.0046(17) 0.0126(16) -0.0036(16)
C00N 0.0273(19) 0.033(3) 0.0292(19) 0.005(2) -0.0036(16) 0.0063(19)
C00O 0.0264(19) 0.017(2) 0.0275(19) -0.0041(18) 0.0060(16) 0.0021(17)
C00P 0.0205(16) 0.017(2) 0.0167(16) -0.0017(15) 0.0076(14) 0.0023(15)
C00Q 0.0213(17) 0.0145(19) 0.0236(17) -0.0013(17) 0.0048(14) 0.0005(16)
C00R 0.033(2) 0.029(3) 0.0240(19) -0.0029(19) 0.0012(16) -0.0013(19)
C00S 0.032(2) 0.018(2) 0.0238(18) 0.0023(17) 0.0045(16) 0.0039(18)
C00T 0.0191(17) 0.019(2) 0.0228(17) -0.0015(16) 0.0057(14) 0.0028(16)
C00U 0.0214(17) 0.019(2) 0.0213(17) 0.0033(16) 0.0048(14) -0.0040(16)
C00V 0.0233(18) 0.019(2) 0.0261(18) 0.0041(17) 0.0073(15) 0.0010(16)
C00W 0.031(2) 0.020(2) 0.0196(17) 0.0008(17) 0.0032(16) 0.0023(17)
C00X 0.0213(18) 0.025(2) 0.0215(17) 0.0027(17) 0.0022(14) -0.0038(17)
C00Y 0.0174(16) 0.026(2) 0.037(2) 0.003(2) 0.0058(16) 0.0048(17)
C00Z 0.038(2) 0.039(3) 0.031(2) -0.007(2) -0.0084(19) 0.017(2)

loop_
_atom_type_symbol
_atom_type_description
_atom_type_scat_dispersion_real
_atom_type_scat_dispersion_imag
_atom_type_scat_source
C C 0.0033 0.0016 'International Tables Vol C Tables 4.2.6.8 and 6.1.1.4'
H H 0.0000 0.0000 'International Tables Vol C Tables 4.2.6.8 and 6.1.1.4'
N N 0.0061 0.0033 'International Tables Vol C Tables 4.2.6.8 and 6.1.1.4'
O O 0.0106 0.0060 'International Tables Vol C Tables 4.2.6.8 and 6.1.1.4'

loop_
_geom_angle_atom_site_label_1
_geom_angle_atom_site_label_2
_geom_angle_atom_site_label_3
_geom_angle
C00F O004 H004 109.5
C009 O5 C00Z 116.8(3)
C00A N006 H006 118.4
C00A N006 C00L 123.3(3)
C00L N006 H006 118.4
C00B N007 H007 110.1
C00I N007 H007 109.9
C00I N007 C00B 122.8(3)
C00C N008 H008 118.8
C00C N008 C00E 122.5(3)
C00E N008 H008 118.8
O003 C009 O5 124.4(4)
O003 C009 C00E 126.0(3)
O5 C009 C00E 109.6(3)
O001 C00A N006 121.9(3)
O001 C00A C00P 122.1(3)
N006 C00A C00P 115.7(3)
C00Q C00B N007 122.4(3)
C00Y C00B N007 118.6(4)
C00Y C00B C00Q 119.0(3)
O002 C00C N008 122.4(3)
O002 C00C C00L 121.9(3)
N008 C00C C00L 115.5(3)
C00G C00D C00J 117.9(3)
C00G C00D C00U 121.3(3)
C00J C00D C00U 120.8(3)
N008 C00E C009 108.7(3)
N008 C00E H00E 108.3
N008 C00E C00U 111.8(3)
C009 C00E H00E 108.3
C009 C00E C00U 111.3(3)
C00U C00E H00E 108.3
O004 C00F C00K 118.3(3)
O004 C00F C00W 122.5(3)
C00W C00F C00K 119.3(3)
C00D C00G H00G 119.4
C00W C00G C00D 121.1(3)
C00W C00G H00G 119.4
C00M C00H H00H 119.6
C00M C00H C00S 120.8(4)
C00S C00H H00H 119.6
C00M C00I N007 119.4(3)
C00M C00I C00P 118.8(3)
C00P C00I N007 121.8(3)
C00D C00J H00J 119.4
C00K C00J C00D 121.1(3)
C00K C00J H00J 119.4
C00F C00K H00K 119.9
C00J C00K C00F 120.3(3)
C00J C00K H00K 119.9
N006 C00L C00C 109.7(3)
N006 C00L C00V 108.0(3)
N006 C00L C00X 111.2(3)
C00V C00L C00C 106.6(3)
C00V C00L C00X 110.7(3)
C00X C00L C00C 110.4(3)
C00H C00M C00I 120.8(3)
C00H C00M H00M 119.6
C00I C00M H00M 119.6
C00R C00N H00N 119.7
C00R C00N C00Y 120.7(4)
C00Y C00N H00N 119.7
C00Q C00O H00O 119.8
C00R C00O H00O 119.8
C00R C00O C00Q 120.3(4)
C00I C00P C00A 124.1(3)
C00T C00P C00A 116.3(3)
C00T C00P C00I 119.5(3)
C00B C00Q H00Q 120.0
C00O C00Q C00B 120.0(3)
C00O C00Q H00Q 120.0
C00N C00R H00R 120.1
C00O C00R C00N 119.8(4)
C00O C00R H00R 120.1
C00H C00S H00S 120.7
C00H C00S C00T 118.7(4)
C00T C00S H00S 120.7
C00P C00T H00T 119.3
C00S C00T C00P 121.3(3)
C00S C00T H00T 119.3
C00D C00U C00E 113.7(3)
C00D C00U H00A 108.8
C00D C00U H00B 108.8
C00E C00U H00A 108.8
C00E C00U H00B 108.8
H00A C00U H00B 107.7
C00L C00V H00C 109.5
C00L C00V H00D 109.5
C00L C00V H00F 109.5
H00C C00V H00D 109.5
H00C C00V H00F 109.5
H00D C00V H00F 109.5
C00F C00W H00W 119.9
C00G C00W C00F 120.2(3)
C00G C00W H00W 119.9
C00L C00X H00I 109.5
C00L C00X H00L 109.5
C00L C00X H00P 109.5
H00I C00X H00L 109.5
H00I C00X H00P 109.5
H00L C00X H00P 109.5
C00B C00Y H00Y 120.0
C00N C00Y C00B 120.1(4)
C00N C00Y H00Y 120.0
O5 C00Z H00U 109.5
O5 C00Z H00V 109.5
O5 C00Z H00X 109.5
H00U C00Z H00V 109.5
H00U C00Z H00X 109.5
H00V C00Z H00X 109.5

loop_
_geom_bond_atom_site_label_1
_geom_bond_atom_site_label_2
_geom_bond_distance
O001 C00A 1.221(4)
O002 C00C 1.226(4)
O003 C009 1.201(5)
O004 H004 0.8200
O004 C00F 1.362(4)
O5 C009 1.344(5)
O5 C00Z 1.436(5)
N006 H006 0.8600
N006 C00A 1.355(5)
N006 C00L 1.462(5)
N007 H007 0.8603
N007 C00B 1.421(5)
N007 C00I 1.415(5)
N008 H008 0.8600
N008 C00C 1.341(4)
N008 C00E 1.443(4)
C009 C00E 1.512(6)
C00A C00P 1.496(5)
C00B C00Q 1.396(5)
C00B C00Y 1.395(5)
C00C C00L 1.537(5)
C00D C00G 1.393(5)
C00D C00J 1.396(5)
C00D C00U 1.510(5)
C00E H00E 0.9800
C00E C00U 1.541(6)
C00F C00K 1.388(5)
C00F C00W 1.386(5)
C00G H00G 0.9300
C00G C00W 1.380(5)
C00H H00H 0.9300
C00H C00M 1.384(5)
C00H C00S 1.385(6)
C00I C00M 1.395(5)
C00I C00P 1.397(5)
C00J H00J 0.9300
C00J C00K 1.378(5)
C00K H00K 0.9300
C00L C00V 1.526(5)
C00L C00X 1.528(5)
C00M H00M 0.9300
C00N H00N 0.9300
C00N C00R 1.380(6)
C00N C00Y 1.386(6)
C00O H00O 0.9300
C00O C00Q 1.395(5)
C00O C00R 1.376(6)
C00P C00T 1.397(5)
C00Q H00Q 0.9300
C00R H00R 0.9300
C00S H00S 0.9300
C00S C00T 1.386(6)
C00T H00T 0.9300
C00U H00A 0.9700
C00U H00B 0.9700
C00V H00C 0.9600
C00V H00D 0.9600
C00V H00F 0.9600
C00W H00W 0.9300
C00X H00I 0.9600
C00X H00L 0.9600
C00X H00P 0.9600
C00Y H00Y 0.9300
C00Z H00U 0.9600
C00Z H00V 0.9600
C00Z H00X 0.9600
